data_2015308
loop_
_publ_author_name
'Yathirajan, H. S.'
'Narasegowda, R. S.'
'Lynch, D. E.'
'Narasimhamurthy, T.'
'Rathore, R. S.'

_publ_section_title
;
 Conformations of three heterocyclic perhydropyrrolobenzofurans and
 polymeric assembly <i>via</i> co-operative intermolecular
 C---H&#x00B7;&#x00B7;&#x00B7;O hydrogen bonds
;
_journal_coeditor_code GD3014
_journal_issue 5
_journal_name_full 'Acta Crystallographica Section C'
_journal_page_first o277
_journal_page_last o280
_journal_paper_doi 10.1107/S010827010601119X
_journal_volume 62
_journal_year 2006
_chemical_formula_iupac 'C18 H20 N2 O3'
_chemical_formula_moiety 'C18 H20 N2 O3'
_chemical_formula_sum 'C18 H20 N2 O3'
_chemical_formula_weight 312.36
_chemical_melting_point 198.0(10)
_chemical_name_common perhydro-pyrrolo-benzofuran
_chemical_name_systematic
;
6,6,8a-trimethyl-1-(3-pyridyl)-3a,6,7,8a-tetrahydro-
1H-[1]benzofuro[2,3-b]pyrrole-2,4(3H,5H)-dione
;
_space_group_IT_number 2
_symmetry_cell_setting triclinic
_symmetry_space_group_name_Hall '-P 1'
_symmetry_space_group_name_H-M 'P -1'
_atom_sites_solution_hydrogens difmap
_atom_sites_solution_primary direct
_atom_sites_solution_secondary difmap
_cell_angle_alpha 78.541(2)
_cell_angle_beta 78.992(2)
_cell_angle_gamma 77.3020(10)
_cell_formula_units_Z 2
_cell_length_a 7.2330(2)
_cell_length_b 9.8165(3)
_cell_length_c 11.6008(3)
_cell_measurement_reflns_used 3489
_cell_measurement_temperature 120(2)
_cell_measurement_theta_max 27.48
_cell_measurement_theta_min 2.91
_cell_volume 778.13(4)
_computing_cell_refinement 'DENZO (Otwinowski & Minor, 1997) and COLLECT'
_computing_data_collection 'COLLECT (Nonius, 1998)'
_computing_data_reduction 'DENZO and COLLECT'
_computing_molecular_graphics
;
ORTEPIII (Farrugia, 1997), PLATON (Spek, 2003) and INSIGHTII
(Accelrys, 2002)
;
_computing_publication_material 'SHELXL97 and PLATON)'
_computing_structure_refinement 'SHELXL97 (Sheldrick, 1997)'
_computing_structure_solution 'SHELXS97 (Sheldrick, 1997)'
_diffrn_ambient_temperature 120(2)
_diffrn_detector_area_resol_mean 9.091
_diffrn_measured_fraction_theta_full 0.995
_diffrn_measured_fraction_theta_max 0.995
_diffrn_measurement_device_type 'Nonius KappaCCD area-detector'
_diffrn_measurement_method '\f and \w'
_diffrn_radiation_monochromator '10 cm confocal mirrors'
_diffrn_radiation_source 'Bruker Nonius FR591 rotating anode'
_diffrn_radiation_type MoK\a
_diffrn_radiation_wavelength 0.71073
_diffrn_reflns_av_R_equivalents 0.0349
_diffrn_reflns_av_sigmaI/netI 0.0275
_diffrn_reflns_limit_h_max 8
_diffrn_reflns_limit_h_min -8
_diffrn_reflns_limit_k_max 12
_diffrn_reflns_limit_k_min -12
_diffrn_reflns_limit_l_max 13
_diffrn_reflns_limit_l_min -14
_diffrn_reflns_number 13914
_diffrn_reflns_theta_full 26.00
_diffrn_reflns_theta_max 26.00
_diffrn_reflns_theta_min 3.04
_diffrn_standards_number 0
_exptl_absorpt_coefficient_mu 0.092
_exptl_absorpt_correction_T_max 0.992
_exptl_absorpt_correction_T_min 0.913
_exptl_absorpt_correction_type multi-scan
_exptl_absorpt_process_details '(SADABS; Sheldrick, 2003)'
_exptl_crystal_colour colourless
_exptl_crystal_density_diffrn 1.333
_exptl_crystal_density_method 'not measured'
_exptl_crystal_description Prism
_exptl_crystal_F_000 332
_exptl_crystal_size_max 0.19
_exptl_crystal_size_mid 0.14
_exptl_crystal_size_min 0.09
_refine_diff_density_max 0.291
_refine_diff_density_min -0.204
_refine_ls_extinction_method none
_refine_ls_goodness_of_fit_ref 1.067
_refine_ls_hydrogen_treatment refall
_refine_ls_matrix_type full
_refine_ls_number_parameters 288
_refine_ls_number_reflns 3040
_refine_ls_number_restraints 0
_refine_ls_restrained_S_all 1.067
_refine_ls_R_factor_all 0.0430
_refine_ls_R_factor_gt 0.0388
_refine_ls_shift/su_max 0.006
_refine_ls_shift/su_mean 0.001
_refine_ls_structure_factor_coef Fsqd
_refine_ls_weighting_details 'calc w = 1/[\s^2^(Fo^2^)+(0.0478P)^2^+0.3717P] where P=(Fo^2^+2Fc^2^)/3'
_refine_ls_weighting_scheme calc
_refine_ls_wR_factor_gt 0.1013
_refine_ls_wR_factor_ref 0.1044
_reflns_number_gt 2769
_reflns_number_total 3040
_reflns_threshold_expression I>2\s(I)
_cod_data_source_file gd3014.cif
_cod_data_source_block III
_cod_database_code 2015308
_cod_database_fobs_code 2015308

loop_
_symmetry_equiv_pos_as_xyz
'x, y, z'
'-x, -y, -z'

loop_
_atom_site_type_symbol
_atom_site_label
_atom_site_fract_x
_atom_site_fract_y
_atom_site_fract_z
_atom_site_U_iso_or_equiv
_atom_site_adp_type
_atom_site_calc_flag
_atom_site_occupancy
N N1 0.52665(16) 0.30837(12) 0.41917(10) 0.0176(3) Uani d 1
C C2 0.33267(19) 0.36189(14) 0.43603(12) 0.0192(3) Uani d 1
O O2 0.23076(14) 0.35965(11) 0.53250(9) 0.0266(3) Uani d 1
C C3 0.2698(2) 0.41948(16) 0.31608(12) 0.0212(3) Uani d 1
H H31 0.199(3) 0.522(2) 0.3150(16) 0.031(4) Uiso d 1
H H32 0.180(3) 0.3629(19) 0.3075(16) 0.031(4) Uiso d 1
C C3a 0.45417(18) 0.40606(14) 0.22483(12) 0.0175(3) Uani d 1
H H3A 0.445(2) 0.3544(17) 0.1614(14) 0.020(4) Uiso d 1
C C3b 0.52623(18) 0.54125(14) 0.17524(11) 0.0169(3) Uani d 1
C C4 0.44123(18) 0.66200(14) 0.09692(11) 0.0179(3) Uani d 1
O O4 0.29262(14) 0.66625(11) 0.05789(9) 0.0253(3) Uani d 1
C C5 0.54395(19) 0.78688(14) 0.06719(13) 0.0197(3) Uani d 1
H H51 0.484(2) 0.8465(19) 0.1277(16) 0.029(4) Uiso d 1
H H52 0.512(2) 0.8426(19) -0.0123(16) 0.031(4) Uiso d 1
C C6 0.76353(18) 0.74878(13) 0.06428(11) 0.0163(3) Uani d 1
C C7 0.81269(19) 0.64704(14) 0.17855(12) 0.0172(3) Uani d 1
H H71 0.951(3) 0.6059(18) 0.1696(15) 0.026(4) Uiso d 1
H H72 0.790(2) 0.6981(17) 0.2473(15) 0.024(4) Uiso d 1
C C7a 0.69611(18) 0.53467(14) 0.20903(11) 0.0156(3) Uani d 1
O O8 0.76186(13) 0.41105(10) 0.27684(8) 0.0178(2) Uani d 1
C C8a 0.61651(19) 0.32125(14) 0.29524(11) 0.0176(3) Uani d 1
C C9 0.8411(2) 0.88351(15) 0.05682(14) 0.0231(3) Uani d 1
H H91 0.981(3) 0.8597(18) 0.0549(15) 0.027(4) Uiso d 1
H H92 0.785(3) 0.931(2) 0.1271(17) 0.033(5) Uiso d 1
H H93 0.812(3) 0.9530(19) -0.0187(17) 0.030(4) Uiso d 1
C C10 0.8581(2) 0.67893(15) -0.04465(12) 0.0187(3) Uani d 1
H H101 0.827(2) 0.7468(18) -0.1199(15) 0.024(4) Uiso d 1
H H102 0.813(2) 0.5911(18) -0.0417(14) 0.021(4) Uiso d 1
H H103 1.000(2) 0.6569(18) -0.0462(15) 0.025(4) Uiso d 1
C C11 0.7167(2) 0.18111(15) 0.25856(13) 0.0230(3) Uani d 1
H H111 0.822(3) 0.1352(19) 0.3050(17) 0.033(5) Uiso d 1
H H112 0.770(3) 0.1982(19) 0.1741(17) 0.031(4) Uiso d 1
H H113 0.622(3) 0.1204(19) 0.2701(16) 0.030(4) Uiso d 1
C C12 0.62667(19) 0.23041(14) 0.51338(12) 0.0194(3) Uani d 1
C C13 0.5574(2) 0.11635(16) 0.58656(13) 0.0246(3) Uani d 1
H H13 0.434(3) 0.0919(18) 0.5760(15) 0.028(4) Uiso d 1
N N14 0.64495(19) 0.03434(14) 0.67481(12) 0.0292(3) Uani d 1
C C15 0.8073(2) 0.06686(17) 0.69164(13) 0.0282(3) Uani d 1
H H15 0.871(3) 0.0038(19) 0.7574(17) 0.033(5) Uiso d 1
C C16 0.8863(2) 0.17848(17) 0.62335(13) 0.0278(3) Uani d 1
H H16 1.002(3) 0.197(2) 0.6422(18) 0.041(5) Uiso d 1
C C17 0.7942(2) 0.26320(16) 0.53253(13) 0.0239(3) Uani d 1
H H17 0.843(3) 0.346(2) 0.4835(16) 0.032(5) Uiso d 1

loop_
_atom_site_aniso_label
_atom_site_aniso_U_11
_atom_site_aniso_U_22
_atom_site_aniso_U_33
_atom_site_aniso_U_12
_atom_site_aniso_U_13
_atom_site_aniso_U_23
N1 0.0170(6) 0.0212(6) 0.0135(5) -0.0048(4) -0.0015(4) 0.0000(4)
C2 0.0192(7) 0.0203(7) 0.0186(7) -0.0073(5) -0.0019(5) -0.0013(5)
O2 0.0218(5) 0.0363(6) 0.0179(5) -0.0046(4) 0.0027(4) -0.0022(4)
C3 0.0159(7) 0.0304(8) 0.0176(7) -0.0084(6) -0.0024(5) -0.0005(6)
C3a 0.0172(7) 0.0217(7) 0.0147(6) -0.0079(5) -0.0026(5) -0.0011(5)
C3b 0.0163(6) 0.0202(7) 0.0145(6) -0.0062(5) -0.0003(5) -0.0023(5)
C4 0.0134(6) 0.0230(7) 0.0159(6) -0.0020(5) 0.0006(5) -0.0037(5)
O4 0.0169(5) 0.0323(6) 0.0262(5) -0.0060(4) -0.0074(4) 0.0018(4)
C5 0.0161(7) 0.0182(7) 0.0228(7) -0.0013(5) -0.0017(5) -0.0017(6)
C6 0.0149(6) 0.0163(6) 0.0175(6) -0.0032(5) -0.0025(5) -0.0018(5)
C7 0.0158(7) 0.0210(7) 0.0158(6) -0.0058(5) -0.0028(5) -0.0027(5)
C7a 0.0165(6) 0.0180(6) 0.0110(6) -0.0025(5) -0.0003(5) -0.0019(5)
O8 0.0159(5) 0.0190(5) 0.0183(5) -0.0063(4) -0.0038(4) 0.0021(4)
C8a 0.0171(6) 0.0209(7) 0.0153(6) -0.0088(5) -0.0001(5) -0.0009(5)
C9 0.0230(7) 0.0175(7) 0.0294(8) -0.0065(6) -0.0047(6) -0.0019(6)
C10 0.0174(7) 0.0215(7) 0.0168(7) -0.0054(5) -0.0014(5) -0.0016(5)
C11 0.0242(7) 0.0213(7) 0.0219(7) -0.0057(6) 0.0023(6) -0.0037(6)
C12 0.0200(7) 0.0212(7) 0.0157(6) -0.0023(5) -0.0015(5) -0.0028(5)
C13 0.0241(7) 0.0250(7) 0.0235(7) -0.0060(6) -0.0030(6) -0.0002(6)
N14 0.0289(7) 0.0285(7) 0.0257(7) -0.0057(5) -0.0028(5) 0.0053(5)
C15 0.0227(7) 0.0333(8) 0.0218(7) 0.0012(6) -0.0017(6) 0.0027(6)
C16 0.0212(7) 0.0364(9) 0.0241(7) -0.0046(6) -0.0047(6) -0.0011(6)
C17 0.0232(7) 0.0273(8) 0.0206(7) -0.0077(6) -0.0024(6) -0.0006(6)

loop_
_atom_type_symbol
_atom_type_description
_atom_type_scat_dispersion_real
_atom_type_scat_dispersion_imag
_atom_type_scat_source
C C 0.0033 0.0016 'International Tables Vol C Tables 4.2.6.8 and 6.1.1.4'
H H 0.0000 0.0000 'International Tables Vol C Tables 4.2.6.8 and 6.1.1.4'
N N 0.0061 0.0033 'International Tables Vol C Tables 4.2.6.8 and 6.1.1.4'
O O 0.0106 0.0060 'International Tables Vol C Tables 4.2.6.8 and 6.1.1.4'

loop_
_geom_angle_atom_site_label_1
_geom_angle_atom_site_label_2
_geom_angle_atom_site_label_3
_geom_angle
C2 N1 C12 122.90(11)
C2 N1 C8a 114.39(11)
C12 N1 C8a 122.22(11)
O2 C2 N1 124.65(13)
O2 C2 C3 126.56(13)
N1 C2 C3 108.78(11)
C2 C3 C3a 105.67(11)
C2 C3 H31 109.5(10)
C3a C3 H31 112.7(10)
C2 C3 H32 106.5(11)
C3a C3 H32 114.0(10)
H31 C3 H32 108.2(14)
C3b C3a C3 115.39(11)
C3b C3a C8a 101.22(10)
C3 C3a C8a 106.03(10)
C3b C3a H3A 112.2(9)
C3 C3a H3A 111.8(9)
C8a C3a H3A 109.3(9)
C7a C3b C4 121.61(12)
C7a C3b C3a 110.16(12)
C4 C3b C3a 128.14(12)
O4 C4 C3b 122.78(12)
O4 C4 C5 121.56(12)
C3b C4 C5 115.64(11)
C4 C5 C6 115.43(11)
C4 C5 H51 105.2(10)
C6 C5 H51 110.6(10)
C4 C5 H52 107.6(10)
C6 C5 H52 110.3(10)
H51 C5 H52 107.2(14)
C9 C6 C10 109.13(11)
C9 C6 C7 108.67(11)
C10 C6 C7 109.63(11)
C9 C6 C5 109.37(11)
C10 C6 C5 109.79(11)
C7 C6 C5 110.22(11)
C7a C7 C6 111.02(10)
C7a C7 H71 111.0(10)
C6 C7 H71 110.4(10)
C7a C7 H72 108.4(10)
C6 C7 H72 111.4(10)
H71 C7 H72 104.5(14)
C3b C7a O8 114.46(12)
C3b C7a C7 126.46(12)
O8 C7a C7 119.08(11)
C7a O8 C8a 107.46(10)
N1 C8a O8 108.62(10)
N1 C8a C11 113.18(11)
O8 C8a C11 107.49(11)
N1 C8a C3a 104.53(10)
O8 C8a C3a 106.66(10)
C11 C8a C3a 116.01(11)
C6 C9 H91 109.6(10)
C6 C9 H92 111.7(10)
H91 C9 H92 107.4(14)
C6 C9 H93 110.7(10)
H91 C9 H93 108.4(14)
H92 C9 H93 108.8(14)
C6 C10 H101 109.4(9)
C6 C10 H102 111.0(10)
H101 C10 H102 109.2(13)
C6 C10 H103 108.8(10)
H101 C10 H103 109.3(13)
H102 C10 H103 109.2(13)
C8a C11 H111 111.4(11)
C8a C11 H112 108.2(10)
H111 C11 H112 109.2(15)
C8a C11 H113 108.4(10)
H111 C11 H113 110.5(15)
H112 C11 H113 109.0(14)
C17 C12 C13 118.92(13)
C17 C12 N1 121.76(12)
C13 C12 N1 119.30(12)
N14 C13 C12 123.51(14)
N14 C13 H13 116.0(10)
C12 C13 H13 120.5(10)
C13 N14 C15 116.82(13)
N14 C15 C16 123.55(14)
N14 C15 H15 115.5(10)
C16 C15 H15 120.9(10)
C15 C16 C17 119.23(14)
C15 C16 H16 118.9(12)
C17 C16 H16 121.8(12)
C16 C17 C12 117.96(14)
C16 C17 H17 121.7(10)
C12 C17 H17 120.3(10)

loop_
_geom_bond_atom_site_label_1
_geom_bond_atom_site_label_2
_geom_bond_distance
N1 C2 1.3765(18)
N1 C12 1.4247(17)
N1 C8a 1.4535(16)
C2 O2 1.2159(17)
C2 C3 1.5096(19)
C3 C3a 1.5348(18)
C3 H31 1.024(19)
C3 H32 0.972(18)
C3a C3b 1.5001(18)
C3a C8a 1.5508(18)
C3a H3A 0.991(16)
C3b C7a 1.3440(18)
C3b C4 1.4400(19)
C4 O4 1.2332(16)
C4 C5 1.5193(19)
C5 C6 1.5450(18)
C5 H51 0.979(19)
C5 H52 1.014(18)
C6 C9 1.5276(18)
C6 C10 1.5307(18)
C6 C7 1.5424(18)
C7 C7a 1.4809(18)
C7 H71 0.988(18)
C7 H72 0.993(17)
C7a O8 1.3518(16)
O8 C8a 1.4748(15)
C8a C11 1.5084(19)
C9 H91 0.987(18)
C9 H92 0.996(19)
C9 H93 1.023(19)
C10 H101 1.017(17)
C10 H102 0.980(17)
C10 H103 1.001(17)
C11 H111 0.990(19)
C11 H112 0.977(19)
C11 H113 0.978(18)
C12 C17 1.387(2)
C12 C13 1.390(2)
C13 N14 1.339(2)
C13 H13 1.011(18)
N14 C15 1.340(2)
C15 C16 1.383(2)
C15 H15 0.999(19)
C16 C17 1.386(2)
C16 H16 0.97(2)
C17 H17 0.987(19)

loop_
_geom_hbond_atom_site_label_D
_geom_hbond_atom_site_label_H
_geom_hbond_atom_site_label_A
_geom_hbond_site_symmetry_A
_geom_hbond_distance_DH
_geom_hbond_distance_HA
_geom_hbond_distance_DA
_geom_hbond_angle_DHA
_geom_hbond_publ_flag
C17 H17 O8 . 0.99(2) 2.50(2) 3.060(2) 116(2) yes
C7 H72 O2 2_666 0.99(2) 2.49(2) 3.295(2) 138.0(10) yes
C16 H16 O2 1_655 0.97(2) 2.54(2) 3.268(2) 132(2) yes

loop_
_geom_torsion_atom_site_label_1
_geom_torsion_atom_site_label_2
_geom_torsion_atom_site_label_3
_geom_torsion_atom_site_label_4
_geom_torsion
C12 N1 C2 O2 6.8(2)
C8a N1 C2 O2 178.94(13)
C12 N1 C2 C3 -171.98(12)
C8a N1 C2 C3 0.17(16)
O2 C2 C3 C3a 176.29(14)
N1 C2 C3 C3a -4.97(15)
C2 C3 C3a C3b -103.61(13)
C2 C3 C3a C8a 7.53(14)
C3 C3a C3b C7a 114.58(13)
C8a C3a C3b C7a 0.63(14)
C3 C3a C3b C4 -68.84(17)
C8a C3a C3b C4 177.22(13)
C7a C3b C4 O4 174.65(12)
C3a C3b C4 O4 -1.6(2)
C7a C3b C4 C5 -6.80(18)
C3a C3b C4 C5 176.96(12)
O4 C4 C5 C6 -150.29(12)
C3b C4 C5 C6 31.15(16)
C4 C5 C6 C9 -169.41(11)
C4 C5 C6 C10 70.87(14)
C4 C5 C6 C7 -50.00(15)
C9 C6 C7 C7a 163.72(11)
C10 C6 C7 C7a -77.08(13)
C5 C6 C7 C7a 43.89(14)
C4 C3b C7a O8 -176.24(11)
C3a C3b C7a O8 0.61(16)
C4 C3b C7a C7 3.4(2)
C3a C3b C7a C7 -179.78(12)
C6 C7 C7a C3b -23.15(18)
C6 C7 C7a O8 156.45(11)
C3b C7a O8 C8a -1.64(14)
C7 C7a O8 C8a 178.71(11)
C2 N1 C8a O8 118.20(12)
C12 N1 C8a O8 -69.59(15)
C2 N1 C8a C11 -122.50(13)
C12 N1 C8a C11 49.71(17)
C2 N1 C8a C3a 4.63(14)
C12 N1 C8a C3a 176.84(11)
C7a O8 C8a N1 -110.22(11)
C7a O8 C8a C11 126.99(11)
C7a O8 C8a C3a 1.94(13)
C3b C3a C8a N1 113.43(11)
C3 C3a C8a N1 -7.36(13)
C3b C3a C8a O8 -1.52(12)
C3 C3a C8a O8 -122.31(11)
C3b C3a C8a C11 -121.20(12)
C3 C3a C8a C11 118.01(13)
C2 N1 C12 C17 -130.19(15)
C8a N1 C12 C17 58.26(18)
C2 N1 C12 C13 51.31(18)
C8a N1 C12 C13 -120.23(14)
C17 C12 C13 N14 -0.7(2)
N1 C12 C13 N14 177.84(13)
C12 C13 N14 C15 0.3(2)
C13 N14 C15 C16 -0.1(2)
N14 C15 C16 C17 0.4(2)
C15 C16 C17 C12 -0.8(2)
C13 C12 C17 C16 0.9(2)
N1 C12 C17 C16 -177.56(13)

loop_
_cod_related_entry_id
_cod_related_entry_database
_cod_related_entry_code
1 ChemSpider 21133561
